data_1535644
loop_
_publ_author_name
'Troyanov, S.I.'
'Snigireva, E.M.'
'Rybakov, V.B.'

_publ_section_title
;
 X-ray diffraction study of phase transition in alfa-TiCl3
;
_journal_name_full 'Zhurnal Neorganicheskoi Khimii'
_journal_page_first 1117
_journal_page_last 1122
_journal_volume 36
_journal_year 1991
_chemical_formula_sum 'Cl3 Ti'
_chemical_name_systematic 'Ti Cl3'
_space_group_IT_number 148
_symmetry_space_group_name_Hall '-R 3'
_symmetry_space_group_name_H-M 'R -3 :H'
_cell_angle_alpha 90
_cell_angle_beta 90
_cell_angle_gamma 120
_cell_formula_units_Z 6
_cell_length_a 6.153
_cell_length_b 6.153
_cell_length_c 17.599
_cell_volume 577.022
_citation_journal_id_ASTM ZNOKAQ
_cod_data_source_file Troyanov_ZNOKAQ_1991_1136.cif
_cod_data_source_block Cl3Ti1
_cod_original_cell_volume 577.0221
_cod_original_formula_sum 'Cl3 Ti1'
_cod_database_code 1535644

loop_
_symmetry_equiv_pos_as_xyz
x,y,z
-y,x-y,z
-x+y,-x,z
-x,-y,-z
y,-x+y,-z
x-y,x,-z
x+2/3,y+1/3,z+1/3
-y+2/3,x-y+1/3,z+1/3
-x+y+2/3,-x+1/3,z+1/3
-x+2/3,-y+1/3,-z+1/3
y+2/3,-x+y+1/3,-z+1/3
x-y+2/3,x+1/3,-z+1/3
x+1/3,y+2/3,z+2/3
-y+1/3,x-y+2/3,z+2/3
-x+y+1/3,-x+2/3,z+2/3
-x+1/3,-y+2/3,-z+2/3
y+1/3,-x+y+2/3,-z+2/3
x-y+1/3,x+2/3,-z+2/3

loop_
_atom_site_label
_atom_site_type_symbol
_atom_site_fract_x
_atom_site_fract_y
_atom_site_fract_z
_atom_site_occupancy
_atom_site_U_iso_or_equiv
Cl1 Cl-1 0.6448 0.0002 0.0785 1 0.0
Ti1 Ti+3 0 0 0.33339 1 0.0
